data_1554135
loop_
_publ_author_name
'Sanada, Ryo'
'Yoo, Dongho'
'Sato, Ryonosuke'
'Iijima, Kodai'
'Kawamoto, Tadashi'
'Mori, Takehiko'

_publ_section_title
;
 Ambipolar Transistor Properties of Charge-Transfer Complexes Containing
 Perylene and Dicyanoquinonediimines
;
_journal_issue 19
_journal_name_full 'The Journal of Physical Chemistry C'
_journal_page_first 12088
_journal_paper_doi 10.1021/acs.jpcc.9b01453
_journal_volume 123
_journal_year 2019
_chemical_formula_moiety 'C20 H12, C8 H2 Br2 N4'
_chemical_formula_sum 'C28 H14 Br2 N4'
_chemical_formula_weight 566.25
_space_group_crystal_system triclinic
_space_group_IT_number 2
_space_group_name_Hall '-P 1'
_space_group_name_H-M_alt 'P -1'
_atom_sites_solution_hydrogens geom
_atom_sites_solution_primary direct
_atom_sites_solution_secondary difmap
_cell_angle_alpha 68.2777(7)
_cell_angle_beta 78.4778(7)
_cell_angle_gamma 88.3362(7)
_cell_formula_units_Z 1
_cell_length_a 7.41651(13)
_cell_length_b 8.17089(15)
_cell_length_c 9.87887(18)
_cell_measurement_reflns_used 5561
_cell_measurement_temperature 271
_cell_measurement_theta_max 68.22
_cell_measurement_theta_min 4.92
_cell_volume 544.272(17)
_computing_cell_refinement 'RAPID AUTO'
_computing_data_collection 'RAPID AUTO (Rigaku, ????)'
_computing_data_reduction 'RAPID AUTO'
_computing_molecular_graphics 'CrystalStructure 4.2'
_computing_publication_material 'CrystalStructure 4.2 (Rigaku, 2017)'
_computing_structure_refinement 'SHELXL Version 2018/1 (Sheldrick, 2008)'
_computing_structure_solution 'SHELXT Version 2014/5 (Sheldrick, 2014)'
_diffrn_ambient_temperature 271
_diffrn_detector_area_resol_mean 10.000
_diffrn_measured_fraction_theta_full 0.981
_diffrn_measured_fraction_theta_max 0.979
_diffrn_measurement_device_type 'Rigaku R-AXIS RAPID'
_diffrn_measurement_method \w
_diffrn_radiation_type 'Cu K\a'
_diffrn_radiation_wavelength 1.54187
_diffrn_reflns_av_R_equivalents 0.0422
_diffrn_reflns_Laue_measured_fraction_full 0.981
_diffrn_reflns_Laue_measured_fraction_max 0.979
_diffrn_reflns_limit_h_max 8
_diffrn_reflns_limit_h_min -8
_diffrn_reflns_limit_k_max 9
_diffrn_reflns_limit_k_min -9
_diffrn_reflns_limit_l_max 11
_diffrn_reflns_limit_l_min -11
_diffrn_reflns_number 5890
_diffrn_reflns_point_group_measured_fraction_full 0.981
_diffrn_reflns_point_group_measured_fraction_max 0.979
_diffrn_reflns_theta_full 67.687
_diffrn_reflns_theta_max 68.223
_diffrn_reflns_theta_min 4.922
_diffrn_standards_number 0
_exptl_absorpt_coefficient_mu 4.931
_exptl_absorpt_correction_T_max 0.863
_exptl_absorpt_correction_T_min 0.589
_exptl_absorpt_correction_type multi-scan
_exptl_absorpt_process_details 'ABSCOR (Rigaku, 1995)'
_exptl_crystal_colour black
_exptl_crystal_density_diffrn 1.727
_exptl_crystal_density_method 'not measured'
_exptl_crystal_description needle
_exptl_crystal_F_000 280.00
_exptl_crystal_size_max 0.280
_exptl_crystal_size_mid 0.040
_exptl_crystal_size_min 0.030
_refine_diff_density_max 0.53
_refine_diff_density_min -0.31
_refine_ls_extinction_method none
_refine_ls_goodness_of_fit_ref 1.190
_refine_ls_hydrogen_treatment constr
_refine_ls_number_parameters 154
_refine_ls_number_reflns 1944
_refine_ls_number_restraints 0
_refine_ls_R_factor_all 0.0365
_refine_ls_R_factor_gt 0.0321
_refine_ls_shift/su_max 0.000
_refine_ls_structure_factor_coef Fsqd
_refine_ls_weighting_details 'w = 1/[\s^2^(Fo^2^)+(0.0587P)^2^+0.0496P] where P=(Fo^2^+2Fc^2^)/3'
_refine_ls_weighting_scheme calc
_refine_ls_wR_factor_gt 0.0844
_refine_ls_wR_factor_ref 0.1006
_reflns_Friedel_coverage 0.000
_reflns_number_gt 1751
_reflns_number_total 1944
_reflns_threshold_expression F^2^>2.0\s(F^2^)
_cod_data_source_file jp9b01453_si_002.cif
_cod_data_source_block 20180205
_cod_database_code 1554135

loop_
_space_group_symop_id
_space_group_symop_operation_xyz
1 +X,+Y,+Z
2 -X,-Y,-Z

loop_
_atom_site_label
_atom_site_type_symbol
_atom_site_fract_x
_atom_site_fract_y
_atom_site_fract_z
_atom_site_U_iso_or_equiv
_atom_site_adp_type
_atom_site_occupancy
_atom_site_site_symmetry_order
_atom_site_calc_flag
_atom_site_refinement_flags_posn
_atom_site_refinement_flags_adp
Br1 Br 0.72201(4) 0.77733(4) 0.17627(3) 0.04337(17) Uani 1 1 d . .
N1 N 0.4459(3) 0.5865(3) 0.7474(3) 0.0376(6) Uani 1 1 d . .
N2 N 0.5473(5) 0.8758(4) 0.7413(4) 0.0600(8) Uani 1 1 d . .
C1 C 0.2596(5) 0.7241(5) 0.1068(4) 0.0489(8) Uani 1 1 d . .
H1 H 0.329581 0.808668 0.022243 0.059 Uiso 1 1 calc R U
C2 C 0.1991(5) 0.5723(5) 0.1005(3) 0.0482(8) Uani 1 1 d . .
H2 H 0.230884 0.552883 0.011934 0.058 Uiso 1 1 calc R U
C3 C 0.0896(4) 0.4441(4) 0.2251(3) 0.0373(7) Uani 1 1 d . .
C4 C 0.0208(5) 0.2873(5) 0.2194(4) 0.0471(8) Uani 1 1 d . .
H4 H 0.049496 0.267757 0.130796 0.057 Uiso 1 1 calc R U
C5 C -0.0856(5) 0.1658(5) 0.3399(4) 0.0477(8) Uani 1 1 d . .
H5 H -0.129335 0.064009 0.333450 0.057 Uiso 1 1 calc R U
C6 C -0.1307(4) 0.1923(4) 0.4750(4) 0.0407(7) Uani 1 1 d . .
H6 H -0.205055 0.107765 0.556752 0.049 Uiso 1 1 calc R U
C7 C -0.0667(4) 0.3414(4) 0.4891(3) 0.0317(6) Uani 1 1 d . .
C8 C 0.0446(4) 0.4721(4) 0.3628(3) 0.0317(6) Uani 1 1 d . .
C9 C 0.1118(4) 0.6302(4) 0.3687(3) 0.0329(6) Uani 1 1 d . .
C10 C 0.2164(4) 0.7538(4) 0.2412(4) 0.0411(7) Uani 1 1 d . .
H10 H 0.258779 0.858055 0.244381 0.049 Uiso 1 1 calc R U
C11 C 0.5931(4) 0.6218(4) 0.3616(3) 0.0329(6) Uani 1 1 d . .
C12 C 0.5689(4) 0.6682(4) 0.4818(3) 0.0351(6) Uani 1 1 d . .
H12 H 0.613534 0.778364 0.471265 0.042 Uiso 1 1 calc R U
C13 C 0.4746(4) 0.5491(4) 0.6263(3) 0.0326(6) Uani 1 1 d . .
C14 C 0.5042(4) 0.7449(4) 0.7366(4) 0.0420(7) Uani 1 1 d . .

loop_
_atom_site_aniso_label
_atom_site_aniso_U_11
_atom_site_aniso_U_22
_atom_site_aniso_U_33
_atom_site_aniso_U_23
_atom_site_aniso_U_13
_atom_site_aniso_U_12
Br1 0.0451(3) 0.0404(2) 0.0335(2) -0.00709(16) 0.00442(16) -0.00260(15)
N1 0.0411(14) 0.0383(13) 0.0338(13) -0.0173(11) -0.0009(11) 0.0011(11)
N2 0.069(2) 0.0526(18) 0.062(2) -0.0334(16) 0.0044(16) -0.0104(15)
C1 0.048(2) 0.058(2) 0.0285(16) -0.0050(15) -0.0001(14) 0.0001(16)
C2 0.050(2) 0.067(2) 0.0266(16) -0.0179(15) -0.0055(14) 0.0093(17)
C3 0.0380(17) 0.0486(18) 0.0287(15) -0.0170(13) -0.0100(13) 0.0096(13)
C4 0.051(2) 0.061(2) 0.0440(19) -0.0321(17) -0.0179(16) 0.0143(16)
C5 0.055(2) 0.0449(18) 0.055(2) -0.0291(16) -0.0170(17) 0.0076(15)
C6 0.0391(17) 0.0376(16) 0.0441(18) -0.0142(14) -0.0076(14) 0.0016(13)
C7 0.0292(15) 0.0361(14) 0.0293(14) -0.0119(12) -0.0063(11) 0.0058(11)
C8 0.0298(14) 0.0374(15) 0.0269(14) -0.0108(12) -0.0068(11) 0.0073(12)
C9 0.0286(15) 0.0396(15) 0.0268(14) -0.0099(12) -0.0028(11) 0.0049(12)
C10 0.0377(17) 0.0446(17) 0.0330(16) -0.0068(13) -0.0040(13) -0.0014(14)
C11 0.0345(15) 0.0317(14) 0.0293(14) -0.0093(11) -0.0034(11) 0.0031(11)
C12 0.0380(16) 0.0304(14) 0.0353(16) -0.0126(12) -0.0024(13) 0.0000(12)
C13 0.0293(14) 0.0358(14) 0.0307(14) -0.0127(12) -0.0011(12) 0.0039(11)
C14 0.0428(18) 0.0476(18) 0.0370(17) -0.0219(14) 0.0015(14) -0.0014(14)

loop_
_atom_type_symbol
_atom_type_description
_atom_type_scat_dispersion_real
_atom_type_scat_dispersion_imag
_atom_type_scat_source
C C 0.0181 0.0091
;
International Tables for Crystallography
(Vol. C, Tables 4.2.6.8 and 6.1.1.4)
;
H H 0.0000 0.0000
;
International Tables for Crystallography
(Vol. C, Table 6.1.1.4)
;
N N 0.0311 0.0180
;
International Tables for Crystallography
(Vol. C, Tables 4.2.6.8 and 6.1.1.4)
;
Br Br -0.6763 1.2805
;
International Tables for Crystallography
(Vol. C, Tables 4.2.6.8 and 6.1.1.4)
;

loop_
_geom_angle_atom_site_label_1
_geom_angle_atom_site_label_2
_geom_angle_atom_site_label_3
_geom_angle
_geom_angle_site_symmetry_1
_geom_angle_site_symmetry_3
C13 N1 C14 118.5(3) . .
C2 C1 C10 120.1(3) . .
C2 C1 H1 119.9 . .
C10 C1 H1 119.9 . .
C1 C2 C3 121.3(3) . .
C1 C2 H2 119.4 . .
C3 C2 H2 119.4 . .
C2 C3 C4 122.1(3) . .
C2 C3 C8 119.3(3) . .
C4 C3 C8 118.7(3) . .
C5 C4 C3 121.4(3) . .
C5 C4 H4 119.3 . .
C3 C4 H4 119.3 . .
C4 C5 C6 120.4(3) . .
C4 C5 H5 119.8 . .
C6 C5 H5 119.8 . .
C7 C6 C5 121.4(3) . .
C7 C6 H6 119.3 . .
C5 C6 H6 119.3 . .
C6 C7 C8 119.1(3) . .
C6 C7 C9 121.9(3) . 2_566
C8 C7 C9 119.0(2) . 2_566
C9 C8 C7 122.1(2) . .
C9 C8 C3 118.9(3) . .
C7 C8 C3 119.0(3) . .
C10 C9 C8 119.3(3) . .
C10 C9 C7 121.8(3) . 2_566
C8 C9 C7 118.9(2) . 2_566
C9 C10 C1 121.1(3) . .
C9 C10 H10 119.4 . .
C1 C10 H10 119.4 . .
C12 C11 C13 121.1(3) . 2_666
C12 C11 Br1 119.9(2) . .
C13 C11 Br1 119.0(2) 2_666 .
C11 C12 C13 120.9(3) . .
C11 C12 H12 119.5 . .
C13 C12 H12 119.5 . .
N1 C13 C12 123.9(3) . .
N1 C13 C11 118.2(3) . 2_666
C12 C13 C11 117.9(2) . 2_666
N2 C14 N1 173.6(3) . .

loop_
_geom_bond_atom_site_label_1
_geom_bond_atom_site_label_2
_geom_bond_distance
_geom_bond_site_symmetry_2
Br1 C11 1.879(3) .
N1 C13 1.317(3) .
N1 C14 1.336(4) .
N2 C14 1.145(4) .
C1 C2 1.358(5) .
C1 C10 1.410(5) .
C1 H1 0.9300 .
C2 C3 1.402(5) .
C2 H2 0.9300 .
C3 C4 1.417(4) .
C3 C8 1.435(4) .
C4 C5 1.349(5) .
C4 H4 0.9300 .
C5 C6 1.403(4) .
C5 H5 0.9300 .
C6 C7 1.384(4) .
C6 H6 0.9300 .
C7 C8 1.426(4) .
C7 C9 1.479(4) 2_566
C8 C9 1.423(4) .
C9 C10 1.386(4) .
C10 H10 0.9300 .
C11 C12 1.353(4) .
C11 C13 1.453(4) 2_666
C12 C13 1.444(4) .
C12 H12 0.9300 .

loop_
_geom_torsion_atom_site_label_1
_geom_torsion_atom_site_label_2
_geom_torsion_atom_site_label_3
_geom_torsion_atom_site_label_4
_geom_torsion
_geom_torsion_site_symmetry_1
_geom_torsion_site_symmetry_4
C10 C1 C2 C3 1.5(5) . .
C1 C2 C3 C4 178.1(3) . .
C1 C2 C3 C8 -1.6(5) . .
C2 C3 C4 C5 -179.5(3) . .
C8 C3 C4 C5 0.2(5) . .
C3 C4 C5 C6 -0.1(5) . .
C4 C5 C6 C7 -0.6(5) . .
C5 C6 C7 C8 1.1(4) . .
C5 C6 C7 C9 -179.4(3) . 2_566
C6 C7 C8 C9 178.7(3) . .
C9 C7 C8 C9 -0.8(4) 2_566 .
C6 C7 C8 C3 -0.9(4) . .
C9 C7 C8 C3 179.5(2) 2_566 .
C2 C3 C8 C9 0.4(4) . .
C4 C3 C8 C9 -179.4(3) . .
C2 C3 C8 C7 -180.0(3) . .
C4 C3 C8 C7 0.3(4) . .
C7 C8 C9 C10 -178.7(3) . .
C3 C8 C9 C10 0.9(4) . .
C7 C8 C9 C7 0.8(4) . 2_566
C3 C8 C9 C7 -179.5(2) . 2_566
C8 C9 C10 C1 -1.0(5) . .
C7 C9 C10 C1 179.4(3) 2_566 .
C2 C1 C10 C9 -0.2(5) . .
C13 C11 C12 C13 0.0(5) 2_666 .
Br1 C11 C12 C13 -178.3(2) . .
C14 N1 C13 C12 1.2(4) . .
C14 N1 C13 C11 -178.5(3) . 2_666
C11 C12 C13 N1 -179.7(3) . .
C11 C12 C13 C11 0.0(5) . 2_666
